data_7210992
loop_
_publ_author_name
'Hu, Fei-Long'
'Mi, Yan'
'Gu, Yun-Qiong'
'Zhu, Li-Gang'
'Yang, Sheng-Lan'
'Wei, Han'
'Lang, Jian-Ping'

_publ_section_title
;
 Structure diversities of ten entangled coordination polymers assembled
 from reactions of Co(ii) or Ni(ii) salts with 5-(pyridin-4-yl)isophthalic
 acid in the absence or presence of auxiliary N-donor ligands
;
_journal_issue 45
_journal_name_full CrystEngComm
_journal_page_first 9553
_journal_paper_doi 10.1039/c3ce41059e
_journal_volume 15
_journal_year 2013
_chemical_formula_sum 'C30 H40 N6 Ni2 O13'
_chemical_formula_weight 810.10
_chemical_name_systematic
; 
 ? 
;
_space_group_IT_number 14
_symmetry_space_group_name_Hall '-P 2ybc'
_symmetry_space_group_name_H-M 'P 1 21/c 1'
_atom_sites_solution_hydrogens geom
_atom_sites_solution_primary direct
_atom_sites_solution_secondary difmap
_audit_creation_method SHELXL-97
_cell_angle_alpha 90.00
_cell_angle_beta 125.468(18)
_cell_angle_gamma 90.00
_cell_formula_units_Z 2
_cell_length_a 10.254(4)
_cell_length_b 13.361(6)
_cell_length_c 16.140(5)
_cell_measurement_temperature 293(2)
_cell_volume 1800.9(13)
_computing_structure_refinement 'SHELXL-97 (Sheldrick, 1997)'
_computing_structure_solution 'SHELXS-97 (Sheldrick, 1990)'
_diffrn_ambient_temperature 293(2)
_diffrn_measured_fraction_theta_full 0.997
_diffrn_measured_fraction_theta_max 0.997
_diffrn_radiation_monochromator graphite
_diffrn_radiation_source 'fine-focus sealed tube'
_diffrn_radiation_type MoK\a
_diffrn_radiation_wavelength 0.71073
_diffrn_reflns_av_R_equivalents 0.0221
_diffrn_reflns_av_sigmaI/netI 0.0234
_diffrn_reflns_limit_h_max 12
_diffrn_reflns_limit_h_min -12
_diffrn_reflns_limit_k_max 15
_diffrn_reflns_limit_k_min -15
_diffrn_reflns_limit_l_max 19
_diffrn_reflns_limit_l_min -17
_diffrn_reflns_number 9970
_diffrn_reflns_theta_full 25.01
_diffrn_reflns_theta_max 25.01
_diffrn_reflns_theta_min 2.17
_exptl_absorpt_coefficient_mu 1.116
_exptl_absorpt_correction_T_max 0.8076
_exptl_absorpt_correction_T_min 0.7994
_exptl_crystal_density_diffrn 1.494
_exptl_crystal_density_method 'not measured'
_exptl_crystal_F_000 844
_exptl_crystal_size_max 0.21
_exptl_crystal_size_mid 0.20
_exptl_crystal_size_min 0.20
_refine_diff_density_max 0.717
_refine_diff_density_min -0.601
_refine_diff_density_rms 0.079
_refine_ls_extinction_method none
_refine_ls_goodness_of_fit_ref 1.071
_refine_ls_hydrogen_treatment mixed
_refine_ls_matrix_type full
_refine_ls_number_parameters 235
_refine_ls_number_reflns 3160
_refine_ls_number_restraints 0
_refine_ls_restrained_S_all 1.071
_refine_ls_R_factor_all 0.0475
_refine_ls_R_factor_gt 0.0404
_refine_ls_shift/su_max 0.000
_refine_ls_shift/su_mean 0.000
_refine_ls_structure_factor_coef Fsqd
_refine_ls_weighting_details 'calc w=1/[\s^2^(Fo^2^)+(0.0522P)^2^+2.6097P] where P=(Fo^2^+2Fc^2^)/3'
_refine_ls_weighting_scheme calc
_refine_ls_wR_factor_gt 0.1033
_refine_ls_wR_factor_ref 0.1081
_reflns_number_gt 2735
_reflns_number_total 3160
_reflns_threshold_expression >2sigma(I)
_cod_data_source_file c3ce41059e.txt
_cod_data_source_block 1
_cod_original_cell_volume 1800.9(12)
_cod_database_code 7210992

loop_
_symmetry_equiv_pos_as_xyz
'x, y, z'
'-x, y+1/2, -z+1/2'
'-x, -y, -z'
'x, -y-1/2, z-1/2'

loop_
_atom_site_label
_atom_site_type_symbol
_atom_site_fract_x
_atom_site_fract_y
_atom_site_fract_z
_atom_site_U_iso_or_equiv
_atom_site_adp_type
_atom_site_occupancy
_atom_site_symmetry_multiplicity
_atom_site_calc_flag
_atom_site_refinement_flags
Ni1 Ni 0.51544(4) 0.18751(3) 0.52517(3) 0.02323(14) Uani 1 1 d .
O1 O 0.3203(3) 0.20236(16) 0.54122(17) 0.0308(5) Uani 1 1 d .
O2 O 0.2856(3) 0.11747(16) 0.41323(17) 0.0314(5) Uani 1 1 d .
O3 O -0.1464(4) 0.2424(3) 0.5619(3) 0.0876(13) Uani 1 1 d .
O4 O -0.3500(2) 0.13665(16) 0.47719(16) 0.0290(5) Uani 1 1 d .
O5 O 0.1165(6) 0.3642(3) 0.6923(3) 0.1106(15) Uani 1 1 d .
H5C H 0.1548 0.3629 0.7552 0.133 Uiso 1 1 d R
H5D H 0.0374 0.3243 0.6608 0.133 Uiso 1 1 d R
O6 O 0.1599(15) 0.5388(7) 0.5193(7) 0.142(5) Uani 0.50 1 d P
H6C H 0.2432 0.5068 0.5645 0.170 Uiso 0.50 1 d PR
H6D H 0.1876 0.5958 0.5111 0.170 Uiso 0.50 1 d PR
O7 O 0.3747(6) 0.3829(3) 0.6599(3) 0.1139(16) Uani 1 1 d .
H7C H 0.3639 0.3316 0.6252 0.137 Uiso 1 1 d R
H7D H 0.3036 0.3807 0.6713 0.137 Uiso 1 1 d R
N1 N -0.4300(3) -0.19068(19) 0.0757(2) 0.0315(6) Uani 1 1 d .
N2 N 0.6853(4) 0.2634(2) 0.6550(2) 0.0406(7) Uani 1 1 d .
H2A H 0.7530 0.2954 0.6456 0.049 Uiso 1 1 calc R
H2B H 0.6381 0.3091 0.6705 0.049 Uiso 1 1 calc R
N3 N 0.5940(3) 0.0655(2) 0.6232(2) 0.0334(6) Uani 1 1 d .
H3A H 0.5104 0.0356 0.6174 0.040 Uiso 1 1 calc R
H3B H 0.6418 0.0205 0.6075 0.040 Uiso 1 1 calc R
C1 C 0.7726(9) 0.1910(4) 0.7372(4) 0.117(3) Uani 1 1 d .
H1A H 0.8759 0.1802 0.7494 0.140 Uiso 1 1 calc R
H1B H 0.7926 0.2213 0.7982 0.140 Uiso 1 1 calc R
C2 C 0.7062(8) 0.1014(4) 0.7259(3) 0.099(2) Uani 1 1 d .
H2C H 0.6516 0.1035 0.7587 0.118 Uiso 1 1 calc R
H2D H 0.7918 0.0527 0.7621 0.118 Uiso 1 1 calc R
C3 C 0.2339(4) 0.1490(2) 0.4636(2) 0.0273(7) Uani 1 1 d .
C4 C 0.0669(4) 0.1210(2) 0.4285(2) 0.0267(7) Uani 1 1 d .
C5 C 0.0039(4) 0.1581(2) 0.4790(2) 0.0270(7) Uani 1 1 d .
H5 H 0.0638 0.2018 0.5335 0.032 Uiso 1 1 calc R
C6 C -0.1492(4) 0.1296(2) 0.4476(2) 0.0270(7) Uani 1 1 d .
C7 C -0.2364(4) 0.0632(2) 0.3674(2) 0.0278(7) Uani 1 1 d .
H7 H -0.3377 0.0434 0.3475 0.033 Uiso 1 1 calc R
C8 C -0.1746(4) 0.0254(2) 0.3160(2) 0.0278(7) Uani 1 1 d .
C9 C -0.0223(4) 0.0556(2) 0.3473(2) 0.0281(7) Uani 1 1 d .
H9 H 0.0200 0.0316 0.3135 0.034 Uiso 1 1 calc R
C10 C -0.2192(4) 0.1730(3) 0.5010(3) 0.0346(8) Uani 1 1 d .
C11 C -0.2663(4) -0.0471(2) 0.2315(2) 0.0295(7) Uani 1 1 d .
C12 C -0.3488(4) -0.1260(3) 0.2376(3) 0.0371(8) Uani 1 1 d .
H12 H -0.3513 -0.1322 0.2941 0.044 Uiso 1 1 calc R
C13 C -0.4267(4) -0.1947(3) 0.1604(3) 0.0377(8) Uani 1 1 d .
H13 H -0.4802 -0.2470 0.1667 0.045 Uiso 1 1 calc R
C14 C -0.3525(5) -0.1142(3) 0.0692(3) 0.0398(8) Uani 1 1 d .
H14 H -0.3546 -0.1087 0.0110 0.048 Uiso 1 1 calc R
C15 C -0.2694(5) -0.0428(3) 0.1444(3) 0.0398(8) Uani 1 1 d .
H15 H -0.2155 0.0082 0.1366 0.048 Uiso 1 1 calc R

loop_
_atom_site_aniso_label
_atom_site_aniso_U_11
_atom_site_aniso_U_22
_atom_site_aniso_U_33
_atom_site_aniso_U_23
_atom_site_aniso_U_13
_atom_site_aniso_U_12
Ni1 0.0222(2) 0.0257(2) 0.0281(2) -0.00204(16) 0.01822(18) -0.00103(15)
O1 0.0257(12) 0.0380(12) 0.0358(12) -0.0056(10) 0.0219(11) -0.0031(9)
O2 0.0269(12) 0.0382(12) 0.0396(13) -0.0051(10) 0.0254(11) -0.0016(9)
O3 0.064(2) 0.128(3) 0.110(3) -0.086(3) 0.073(2) -0.059(2)
O4 0.0249(12) 0.0349(12) 0.0363(12) -0.0034(10) 0.0230(10) -0.0026(9)
O5 0.136(4) 0.114(3) 0.082(3) -0.024(3) 0.064(3) -0.048(3)
O6 0.259(13) 0.087(6) 0.102(6) 0.045(5) 0.118(8) 0.074(8)
O7 0.169(5) 0.105(3) 0.097(3) -0.009(3) 0.094(3) 0.001(3)
N1 0.0342(15) 0.0322(14) 0.0360(15) -0.0033(12) 0.0249(13) -0.0023(12)
N2 0.0471(19) 0.0394(16) 0.0432(17) -0.0146(14) 0.0307(16) -0.0131(14)
N3 0.0386(16) 0.0295(14) 0.0423(16) 0.0012(12) 0.0293(14) 0.0030(12)
C1 0.127(6) 0.089(4) 0.036(3) 0.008(3) -0.008(3) -0.052(4)
C2 0.136(5) 0.055(3) 0.036(3) 0.004(2) 0.011(3) 0.006(3)
C3 0.0250(16) 0.0291(15) 0.0362(18) 0.0043(14) 0.0225(15) 0.0034(13)
C4 0.0231(16) 0.0297(16) 0.0327(16) 0.0044(13) 0.0194(14) 0.0024(12)
C5 0.0230(15) 0.0341(17) 0.0292(16) -0.0019(13) 0.0182(14) -0.0005(13)
C6 0.0234(16) 0.0347(17) 0.0296(16) 0.0017(13) 0.0192(14) 0.0002(13)
C7 0.0229(15) 0.0322(16) 0.0349(17) 0.0030(13) 0.0205(14) -0.0002(13)
C8 0.0286(17) 0.0278(15) 0.0327(17) 0.0023(13) 0.0210(14) 0.0004(13)
C9 0.0284(16) 0.0309(16) 0.0341(17) 0.0000(13) 0.0233(15) 0.0021(13)
C10 0.0289(18) 0.0448(19) 0.0389(19) -0.0104(15) 0.0248(16) -0.0053(15)
C11 0.0281(16) 0.0303(16) 0.0352(17) -0.0015(13) 0.0213(15) -0.0007(13)
C12 0.041(2) 0.046(2) 0.0362(18) -0.0057(16) 0.0295(17) -0.0108(16)
C13 0.040(2) 0.0429(19) 0.0405(19) -0.0063(16) 0.0294(17) -0.0133(16)
C14 0.060(2) 0.0351(18) 0.0408(19) -0.0044(15) 0.0391(19) -0.0081(17)
C15 0.059(2) 0.0321(17) 0.046(2) -0.0053(15) 0.0406(19) -0.0123(16)

loop_
_atom_type_symbol
_atom_type_description
_atom_type_scat_dispersion_real
_atom_type_scat_dispersion_imag
_atom_type_scat_source
C C 0.0033 0.0016 'International Tables Vol C Tables 4.2.6.8 and 6.1.1.4'
H H 0.0000 0.0000 'International Tables Vol C Tables 4.2.6.8 and 6.1.1.4'
N N 0.0061 0.0033 'International Tables Vol C Tables 4.2.6.8 and 6.1.1.4'
Ni Ni 0.3393 1.1124 'International Tables Vol C Tables 4.2.6.8 and 6.1.1.4'
O O 0.0106 0.0060 'International Tables Vol C Tables 4.2.6.8 and 6.1.1.4'

loop_
_geom_angle_atom_site_label_1
_geom_angle_atom_site_label_2
_geom_angle_atom_site_label_3
_geom_angle
_geom_angle_site_symmetry_1
_geom_angle_site_symmetry_3
O4 Ni1 N2 100.99(11) 1_655 .
O4 Ni1 N3 88.79(10) 1_655 .
N2 Ni1 N3 83.45(12) . .
O4 Ni1 N1 91.91(9) 1_655 2
N2 Ni1 N1 97.70(12) . 2
N3 Ni1 N1 178.51(11) . 2
O4 Ni1 O1 160.77(9) 1_655 .
N2 Ni1 O1 97.35(11) . .
N3 Ni1 O1 87.59(10) . .
N1 Ni1 O1 91.32(9) 2 .
O4 Ni1 O2 100.69(9) 1_655 .
N2 Ni1 O2 157.90(10) . .
N3 Ni1 O2 92.82(10) . .
N1 Ni1 O2 85.76(10) 2 .
O1 Ni1 O2 60.66(8) . .
O4 Ni1 C3 131.01(10) 1_655 .
N2 Ni1 C3 127.37(11) . .
N3 Ni1 C3 89.39(11) . .
N1 Ni1 C3 89.16(10) 2 .
O1 Ni1 C3 30.10(9) . .
O2 Ni1 C3 30.58(9) . .
C3 O1 Ni1 89.70(17) . .
C3 O2 Ni1 88.79(19) . .
C10 O4 Ni1 126.0(2) . 1_455
H5C O5 H5D 108.7 . .
H6C O6 H6D 108.9 . .
H7C O7 H7D 108.3 . .
C14 N1 C13 116.4(3) . .
C14 N1 Ni1 122.1(2) . 2_545
C13 N1 Ni1 120.6(2) . 2_545
C1 N2 Ni1 108.2(3) . .
C1 N2 H2A 110.1 . .
Ni1 N2 H2A 110.1 . .
C1 N2 H2B 110.1 . .
Ni1 N2 H2B 110.1 . .
H2A N2 H2B 108.4 . .
C2 N3 Ni1 108.1(3) . .
C2 N3 H3A 110.1 . .
Ni1 N3 H3A 110.1 . .
C2 N3 H3B 110.1 . .
Ni1 N3 H3B 110.1 . .
H3A N3 H3B 108.4 . .
C2 C1 N2 118.4(4) . .
C2 C1 H1A 107.7 . .
N2 C1 H1A 107.7 . .
C2 C1 H1B 107.7 . .
N2 C1 H1B 107.7 . .
H1A C1 H1B 107.1 . .
C1 C2 N3 117.3(4) . .
C1 C2 H2C 108.0 . .
N3 C2 H2C 108.0 . .
C1 C2 H2D 108.0 . .
N3 C2 H2D 108.0 . .
H2C C2 H2D 107.2 . .
O1 C3 O2 120.8(3) . .
O1 C3 C4 120.5(3) . .
O2 C3 C4 118.8(3) . .
O1 C3 Ni1 60.19(15) . .
O2 C3 Ni1 60.63(16) . .
C4 C3 Ni1 177.3(2) . .
C9 C4 C5 120.1(3) . .
C9 C4 C3 119.7(3) . .
C5 C4 C3 120.2(3) . .
C4 C5 C6 119.8(3) . .
C4 C5 H5 120.1 . .
C6 C5 H5 120.1 . .
C7 C6 C5 119.7(3) . .
C7 C6 C10 120.8(3) . .
C5 C6 C10 119.5(3) . .
C6 C7 C8 121.1(3) . .
C6 C7 H7 119.4 . .
C8 C7 H7 119.4 . .
C9 C8 C7 118.6(3) . .
C9 C8 C11 120.1(3) . .
C7 C8 C11 121.3(3) . .
C4 C9 C8 120.8(3) . .
C4 C9 H9 119.6 . .
C8 C9 H9 119.6 . .
O3 C10 O4 125.2(3) . .
O3 C10 C6 118.0(3) . .
O4 C10 C6 116.8(3) . .
C15 C11 C12 116.5(3) . .
C15 C11 C8 122.3(3) . .
C12 C11 C8 121.2(3) . .
C13 C12 C11 120.0(3) . .
C13 C12 H12 120.0 . .
C11 C12 H12 120.0 . .
N1 C13 C12 123.7(3) . .
N1 C13 H13 118.2 . .
C12 C13 H13 118.2 . .
N1 C14 C15 123.5(3) . .
N1 C14 H14 118.3 . .
C15 C14 H14 118.3 . .
C14 C15 C11 120.0(3) . .
C14 C15 H15 120.0 . .
C11 C15 H15 120.0 . .

loop_
_geom_bond_atom_site_label_1
_geom_bond_atom_site_label_2
_geom_bond_distance
_geom_bond_site_symmetry_2
Ni1 O4 2.051(2) 1_655
Ni1 N2 2.054(3) .
Ni1 N3 2.081(3) .
Ni1 N1 2.101(3) 2
Ni1 O1 2.170(2) .
Ni1 O2 2.180(2) .
Ni1 C3 2.501(3) .
O1 C3 1.255(4) .
O2 C3 1.273(4) .
O3 C10 1.238(4) .
O4 C10 1.259(4) .
O4 Ni1 2.051(2) 1_455
O5 H5C 0.8500 .
O5 H5D 0.8499 .
O6 H6C 0.8500 .
O6 H6D 0.8500 .
O7 H7C 0.8500 .
O7 H7D 0.8501 .
N1 C14 1.336(4) .
N1 C13 1.348(4) .
N1 Ni1 2.101(3) 2_545
N2 C1 1.455(6) .
N2 H2A 0.9000 .
N2 H2B 0.9000 .
N3 C2 1.445(5) .
N3 H3A 0.9000 .
N3 H3B 0.9000 .
C1 C2 1.336(7) .
C1 H1A 0.9700 .
C1 H1B 0.9700 .
C2 H2C 0.9700 .
C2 H2D 0.9700 .
C3 C4 1.506(4) .
C4 C9 1.387(4) .
C4 C5 1.392(4) .
C5 C6 1.394(4) .
C5 H5 0.9300 .
C6 C7 1.386(4) .
C6 C10 1.520(4) .
C7 C8 1.398(4) .
C7 H7 0.9300 .
C8 C9 1.393(4) .
C8 C11 1.481(4) .
C9 H9 0.9300 .
C11 C15 1.390(4) .
C11 C12 1.391(4) .
C12 C13 1.371(5) .
C12 H12 0.9300 .
C13 H13 0.9300 .
C14 C15 1.381(5) .
C14 H14 0.9300 .
C15 H15 0.9300 .

loop_
_geom_torsion_atom_site_label_1
_geom_torsion_atom_site_label_2
_geom_torsion_atom_site_label_3
_geom_torsion_atom_site_label_4
_geom_torsion
_geom_torsion_site_symmetry_1
O4 Ni1 O1 C3 -13.6(4) 1_655
N2 Ni1 O1 C3 -176.01(19) .
N3 Ni1 O1 C3 -92.94(19) .
N1 Ni1 O1 C3 86.05(19) 2
O2 Ni1 O1 C3 1.66(17) .
O4 Ni1 O2 C3 173.31(17) 1_655
N2 Ni1 O2 C3 4.5(4) .
N3 Ni1 O2 C3 84.01(19) .
N1 Ni1 O2 C3 -95.54(18) 2
O1 Ni1 O2 C3 -1.63(17) .
O4 Ni1 N2 C1 -82.1(4) 1_655
N3 Ni1 N2 C1 5.4(4) .
N1 Ni1 N2 C1 -175.6(4) 2
O1 Ni1 N2 C1 92.1(4) .
O2 Ni1 N2 C1 86.6(5) .
C3 Ni1 N2 C1 89.5(4) .
O4 Ni1 N3 C2 107.6(4) 1_655
N2 Ni1 N3 C2 6.4(4) .
N1 Ni1 N3 C2 -134(4) 2
O1 Ni1 N3 C2 -91.3(4) .
O2 Ni1 N3 C2 -151.8(4) .
C3 Ni1 N3 C2 -121.4(4) .
Ni1 N2 C1 C2 -18.4(9) .
N2 C1 C2 N3 26.1(11) .
Ni1 N3 C2 C1 -19.0(8) .
Ni1 O1 C3 O2 -2.9(3) .
Ni1 O1 C3 C4 177.0(3) .
Ni1 O2 C3 O1 2.9(3) .
Ni1 O2 C3 C4 -177.0(2) .
O4 Ni1 C3 O1 174.12(16) 1_655
N2 Ni1 C3 O1 5.0(2) .
N3 Ni1 C3 O1 86.25(19) .
N1 Ni1 C3 O1 -94.08(19) 2
O2 Ni1 C3 O1 -177.2(3) .
O4 Ni1 C3 O2 -8.7(2) 1_655
N2 Ni1 C3 O2 -177.86(17) .
N3 Ni1 C3 O2 -96.59(18) .
N1 Ni1 C3 O2 83.08(18) 2
O1 Ni1 C3 O2 177.2(3) .
O4 Ni1 C3 C4 69(5) 1_655
N2 Ni1 C3 C4 -101(5) .
N3 Ni1 C3 C4 -19(5) .
N1 Ni1 C3 C4 160(5) 2
O1 Ni1 C3 C4 -105(5) .
O2 Ni1 C3 C4 77(5) .
O1 C3 C4 C9 -175.0(3) .
O2 C3 C4 C9 4.9(4) .
Ni1 C3 C4 C9 -71(5) .
O1 C3 C4 C5 3.2(5) .
O2 C3 C4 C5 -176.9(3) .
Ni1 C3 C4 C5 107(5) .
C9 C4 C5 C6 -0.2(5) .
C3 C4 C5 C6 -178.3(3) .
C4 C5 C6 C7 1.1(5) .
C4 C5 C6 C10 -178.1(3) .
C5 C6 C7 C8 -1.1(5) .
C10 C6 C7 C8 178.0(3) .
C6 C7 C8 C9 0.3(5) .
C6 C7 C8 C11 178.8(3) .
C5 C4 C9 C8 -0.7(5) .
C3 C4 C9 C8 177.4(3) .
C7 C8 C9 C4 0.7(5) .
C11 C8 C9 C4 -177.9(3) .
Ni1 O4 C10 O3 4.2(6) 1_455
Ni1 O4 C10 C6 -173.9(2) 1_455
C7 C6 C10 O3 -169.8(4) .
C5 C6 C10 O3 9.3(5) .
C7 C6 C10 O4 8.4(5) .
C5 C6 C10 O4 -172.5(3) .
C9 C8 C11 C15 -41.1(5) .
C7 C8 C11 C15 140.3(3) .
C9 C8 C11 C12 136.2(3) .
C7 C8 C11 C12 -42.3(5) .
C15 C11 C12 C13 0.5(5) .
C8 C11 C12 C13 -177.0(3) .
C14 N1 C13 C12 -0.3(5) .
Ni1 N1 C13 C12 168.7(3) 2_545
C11 C12 C13 N1 -0.5(6) .
C13 N1 C14 C15 1.3(5) .
Ni1 N1 C14 C15 -167.5(3) 2_545
N1 C14 C15 C11 -1.4(6) .
C12 C11 C15 C14 0.4(5) .
C8 C11 C15 C14 177.9(3) .
